data_2209951
loop_
_publ_author_name
'Wu, Jun-Sen'
'Xu, Hong-Kun'
'Shi, Jing-Min'

_publ_section_title
;
 2-Amino-3-(4-pyridylmethyleneamino)butenedinitrile
;
_journal_coeditor_code LH2143
_journal_issue 8
_journal_name_full 'Acta Crystallographica Section E'
_journal_page_first o3490
_journal_page_last o3491
_journal_paper_doi 10.1107/S160053680602808X
_journal_volume 62
_journal_year 2006
_chemical_formula_iupac 'C10 H7 N5'
_chemical_formula_moiety 'C10 H7 N5'
_chemical_formula_sum 'C10 H7 N5'
_chemical_formula_weight 197.21
_chemical_name_systematic
;
2-Amino-3-(4-pyridylmethyleneamino)butenedinitrile
;
_space_group_IT_number 33
_symmetry_cell_setting orthorhombic
_symmetry_space_group_name_Hall 'P 2c -2n'
_symmetry_space_group_name_H-M 'P n a 21'
_atom_sites_solution_hydrogens geom
_atom_sites_solution_primary direct
_atom_sites_solution_secondary difmap
_audit_creation_method SHELXL-97
_cell_angle_alpha 90.00
_cell_angle_beta 90.00
_cell_angle_gamma 90.00
_cell_formula_units_Z 4
_cell_length_a 15.405(6)
_cell_length_b 4.8694(19)
_cell_length_c 13.587(5)
_cell_measurement_reflns_used 1689
_cell_measurement_temperature 571(2)
_cell_measurement_theta_max 25.374
_cell_measurement_theta_min 2.6445
_cell_volume 1019.2(7)
_computing_cell_refinement 'SAINT (Bruker, 1997)'
_computing_data_collection 'SMART (Bruker, 1997)'
_computing_data_reduction SAINT
_computing_molecular_graphics SHELXTL
_computing_publication_material SHELXTL
_computing_structure_refinement SHELXTL
_computing_structure_solution 'SHELXTL  (Bruker, 2001)'
_diffrn_ambient_temperature 571(2)
_diffrn_measured_fraction_theta_full 0.996
_diffrn_measured_fraction_theta_max 0.996
_diffrn_measurement_device_type 'Bruker SMART APEX CCD'
_diffrn_measurement_method '\f and \w'
_diffrn_radiation_monochromator graphite
_diffrn_radiation_source 'fine-focus sealed tube'
_diffrn_radiation_type MoK\a
_diffrn_radiation_wavelength 0.71073
_diffrn_reflns_av_R_equivalents 0.0255
_diffrn_reflns_av_sigmaI/netI 0.0220
_diffrn_reflns_limit_h_max 19
_diffrn_reflns_limit_h_min -19
_diffrn_reflns_limit_k_max 6
_diffrn_reflns_limit_k_min -6
_diffrn_reflns_limit_l_max 17
_diffrn_reflns_limit_l_min -7
_diffrn_reflns_number 5568
_diffrn_reflns_theta_full 26.97
_diffrn_reflns_theta_max 26.97
_diffrn_reflns_theta_min 2.64
_exptl_absorpt_coefficient_mu 0.085
_exptl_absorpt_correction_T_max 0.9873
_exptl_absorpt_correction_T_min 0.9773
_exptl_absorpt_correction_type multi-scan
_exptl_absorpt_process_details '(SADABS; Sheldrick, 1996)'
_exptl_crystal_colour yellow
_exptl_crystal_density_diffrn 1.285
_exptl_crystal_density_method 'not measured'
_exptl_crystal_description prism
_exptl_crystal_F_000 408
_exptl_crystal_size_max 0.27
_exptl_crystal_size_mid 0.17
_exptl_crystal_size_min 0.15
_refine_diff_density_max 0.167
_refine_diff_density_min -0.118
_refine_ls_extinction_method none
_refine_ls_goodness_of_fit_ref 1.050
_refine_ls_hydrogen_treatment constr
_refine_ls_matrix_type full
_refine_ls_number_parameters 136
_refine_ls_number_reflns 1153
_refine_ls_number_restraints 1
_refine_ls_restrained_S_all 1.050
_refine_ls_R_factor_all 0.0433
_refine_ls_R_factor_gt 0.0378
_refine_ls_shift/su_max 0.000
_refine_ls_shift/su_mean 0.000
_refine_ls_structure_factor_coef Fsqd
_refine_ls_weighting_details 'calc w=1/[\s^2^(Fo^2^)+(0.0547P)^2^+0.104P] where P=(Fo^2^+2Fc^2^)/3'
_refine_ls_weighting_scheme calc
_refine_ls_wR_factor_gt 0.0956
_refine_ls_wR_factor_ref 0.0989
_reflns_number_gt 1021
_reflns_number_total 1153
_reflns_threshold_expression I>2\s(I)
_cod_data_source_file lh2143.cif
_cod_data_source_block I
_cod_database_code 2209951
_cod_database_fobs_code 2209951

loop_
_symmetry_equiv_pos_as_xyz
'x, y, z'
'-x, -y, z+1/2'
'x+1/2, -y+1/2, z'
'-x+1/2, y+1/2, z+1/2'

loop_
_atom_site_type_symbol
_atom_site_label
_atom_site_fract_x
_atom_site_fract_y
_atom_site_fract_z
_atom_site_U_iso_or_equiv
_atom_site_adp_type
_atom_site_calc_flag
_atom_site_refinement_flags
_atom_site_occupancy
C C1 0.60870(18) -0.3530(5) -0.0867(2) 0.0496(6) Uani d . 1
H H1 0.5519 -0.3146 -0.1056 0.060 Uiso calc R 1
C C2 0.65588(17) -0.5532(5) -0.1343(2) 0.0507(6) Uani d . 1
H H2 0.6294 -0.6470 -0.1858 0.061 Uiso calc R 1
C C3 0.77304(16) -0.4810(5) -0.0384(2) 0.0534(6) Uani d . 1
H H3 0.8298 -0.5254 -0.0213 0.064 Uiso calc R 1
C C4 0.73219(15) -0.2750(5) 0.01333(17) 0.0468(6) Uani d . 1
H H4 0.7611 -0.1815 0.0632 0.056 Uiso calc R 1
C C5 0.64725(14) -0.2101(5) -0.01046(18) 0.0409(5) Uani d . 1
C C6 0.59718(16) -0.0008(5) 0.04205(18) 0.0434(5) Uani d . 1
H H6 0.5400 0.0322 0.0237 0.052 Uiso calc R 1
C C8 0.62404(15) 0.4868(5) 0.23123(16) 0.0420(5) Uani d . 1
C C7 0.58165(15) 0.3334(5) 0.16213(18) 0.0429(5) Uani d . 1
C C10 0.49204(19) 0.3715(6) 0.1434(2) 0.0642(8) Uani d . 1
C C9 0.57629(17) 0.6905(5) 0.28549(18) 0.0467(6) Uani d . 1
N N1 0.73621(14) -0.6201(4) -0.11145(16) 0.0499(5) Uani d . 1
N N2 0.63028(13) 0.1369(4) 0.11218(14) 0.0418(5) Uani d . 1
N N3 0.70783(14) 0.4652(5) 0.25307(19) 0.0594(6) Uani d . 1
H H3A 0.7397 0.3475 0.2227 0.071 Uiso calc R 1
H H3B 0.7302 0.5689 0.2976 0.071 Uiso calc R 1
N N4 0.53929(15) 0.8515(5) 0.3291(2) 0.0662(7) Uani d . 1
N N5 0.4260(4) 0.442(2) 0.1123(6) 0.069(3) Uiso d P 0.51(2)
N N5' 0.4140(4) 0.342(2) 0.1413(6) 0.066(3) Uiso d P 0.49(2)

loop_
_atom_site_aniso_label
_atom_site_aniso_U_11
_atom_site_aniso_U_22
_atom_site_aniso_U_33
_atom_site_aniso_U_12
_atom_site_aniso_U_13
_atom_site_aniso_U_23
C1 0.0518(14) 0.0454(13) 0.0518(14) 0.0055(11) -0.0096(11) -0.0107(12)
C2 0.0571(15) 0.0470(13) 0.0481(14) -0.0004(12) -0.0083(12) -0.0127(12)
C3 0.0439(12) 0.0592(15) 0.0571(16) 0.0074(11) -0.0016(12) -0.0082(13)
C4 0.0481(13) 0.0486(13) 0.0437(14) -0.0022(10) -0.0033(11) -0.0094(11)
C5 0.0505(12) 0.0330(10) 0.0393(11) 0.0011(9) -0.0017(10) -0.0007(10)
C6 0.0444(12) 0.0420(11) 0.0437(13) 0.0043(10) -0.0040(10) -0.0051(11)
C8 0.0543(14) 0.0332(11) 0.0384(12) 0.0005(10) 0.0026(11) -0.0006(9)
C7 0.0485(13) 0.0379(12) 0.0424(12) 0.0037(9) 0.0011(11) -0.0046(10)
C10 0.0578(16) 0.0731(19) 0.0617(18) 0.0165(14) -0.0093(15) -0.0285(15)
C9 0.0530(14) 0.0432(13) 0.0439(13) -0.0065(10) 0.0051(11) -0.0057(11)
N1 0.0553(13) 0.0437(10) 0.0506(12) 0.0040(9) 0.0049(10) -0.0105(10)
N2 0.0491(11) 0.0362(9) 0.0400(10) 0.0008(8) -0.0014(9) -0.0032(8)
N3 0.0596(14) 0.0544(13) 0.0641(14) 0.0067(10) -0.0105(12) -0.0240(11)
N4 0.0654(14) 0.0611(14) 0.0720(17) -0.0016(11) 0.0139(14) -0.0224(13)

loop_
_atom_type_symbol
_atom_type_description
_atom_type_scat_dispersion_real
_atom_type_scat_dispersion_imag
_atom_type_scat_source
C C 0.0033 0.0000 'International Tables Vol C Tables 4.2.6.8 and 6.1.1.4'
H H 0.0000 0.0000 'International Tables Vol C Tables 4.2.6.8 and 6.1.1.4'
N N 0.0061 0.0000 'International Tables Vol C Tables 4.2.6.8 and 6.1.1.4'

loop_
_geom_angle_atom_site_label_1
_geom_angle_atom_site_label_2
_geom_angle_atom_site_label_3
_geom_angle
C2 C1 C5 118.8(2)
C2 C1 H1 120.6
C5 C1 H1 120.6
N1 C2 C1 124.1(2)
N1 C2 H2 118.0
C1 C2 H2 118.0
N1 C3 C4 123.9(2)
N1 C3 H3 118.1
C4 C3 H3 118.1
C3 C4 C5 118.6(2)
C3 C4 H4 120.7
C5 C4 H4 120.7
C1 C5 C4 117.8(2)
C1 C5 C6 119.3(2)
C4 C5 C6 122.9(2)
N2 C6 C5 121.4(2)
N2 C6 H6 119.3
C5 C6 H6 119.3
N3 C8 C7 125.1(2)
N3 C8 C9 115.9(2)
C7 C8 C9 119.0(2)
C8 C7 N2 117.0(2)
C8 C7 C10 121.2(2)
N2 C7 C10 121.8(2)
N5 C10 C7 164.7(7)
N5' C10 C7 163.0(6)
N4 C9 C8 179.2(3)
C2 N1 C3 116.8(2)
C6 N2 C7 120.8(2)
C8 N3 H3A 120.0
C8 N3 H3B 120.0
H3A N3 H3B 120.0

loop_
_geom_bond_atom_site_label_1
_geom_bond_atom_site_label_2
_geom_bond_distance
C1 C2 1.378(3)
C1 C5 1.382(3)
C1 H1 0.9300
C2 N1 1.317(3)
C2 H2 0.9300
C3 N1 1.328(3)
C3 C4 1.377(3)
C3 H3 0.9300
C4 C5 1.384(3)
C4 H4 0.9300
C5 C6 1.464(3)
C6 N2 1.272(3)
C6 H6 0.9300
C8 N3 1.329(3)
C8 C7 1.366(3)
C8 C9 1.438(4)
C7 N2 1.392(3)
C7 C10 1.416(4)
C10 N5 1.154(6)
C10 N5' 1.211(8)
C9 N4 1.136(3)
N3 H3A 0.8600
N3 H3B 0.8600

loop_
_geom_hbond_atom_site_label_D
_geom_hbond_atom_site_label_H
_geom_hbond_atom_site_label_A
_geom_hbond_site_symmetry_A
_geom_hbond_distance_DH
_geom_hbond_distance_HA
_geom_hbond_distance_DA
_geom_hbond_angle_DHA
N3 H3B N1 4_665 0.86 2.02 2.865(3) 166.5

loop_
_geom_torsion_atom_site_label_1
_geom_torsion_atom_site_label_2
_geom_torsion_atom_site_label_3
_geom_torsion_atom_site_label_4
_geom_torsion
C5 C1 C2 N1 0.4(4)
N1 C3 C4 C5 1.0(4)
C2 C1 C5 C4 0.7(4)
C2 C1 C5 C6 -178.7(2)
C3 C4 C5 C1 -1.3(4)
C3 C4 C5 C6 178.0(2)
C1 C5 C6 N2 -179.5(2)
C4 C5 C6 N2 1.2(4)
N3 C8 C7 N2 1.0(4)
C9 C8 C7 N2 -179.4(2)
N3 C8 C7 C10 -179.7(3)
C9 C8 C7 C10 -0.1(4)
C8 C7 C10 N5 92.7(15)
N2 C7 C10 N5 -88.1(15)
C8 C7 C10 N5' -104.1(12)
N2 C7 C10 N5' 75.1(13)
C1 C2 N1 C3 -0.8(4)
C4 C3 N1 C2 0.0(4)
C5 C6 N2 C7 -179.4(2)
C8 C7 N2 C6 -175.0(2)
C10 C7 N2 C6 5.7(4)
